data_7016695
loop_
_publ_author_name
'Petrov, Alex R.'
'Bannenberg, Thomas'
'Daniliuc, Constantin G.'
'Jones, Peter G.'
'Tamm, Matthias'

_publ_section_title
;
 The use of 1,2-dipiperidinoacetylene for the preparation of
 monometallic diaminoacetylene and homo- or heterobimetallic
 diaminodicarbene ruthenium(ii) complexes.
;
_journal_issue 40
_journal_name_full 'Dalton transactions (Cambridge, England : 2003)'
_journal_page_first 10503
_journal_page_last 10512
_journal_paper_doi 10.1039/c1dt10606f
_journal_volume 40
_journal_year 2011
_chemical_formula_sum 'C38 H54 Cl4 N2 Ru2'
_chemical_formula_weight 882.77
_chemical_name_systematic
;
?
;
_space_group_IT_number 15
_symmetry_cell_setting monoclinic
_symmetry_space_group_name_Hall '-C 2yc'
_symmetry_space_group_name_H-M 'C 1 2/c 1'
_atom_sites_solution_hydrogens geom
_atom_sites_solution_primary direct
_atom_sites_solution_secondary difmap
_audit_creation_method SHELXL-97
_cell_angle_alpha 90.00
_cell_angle_beta 95.454(2)
_cell_angle_gamma 90.00
_cell_formula_units_Z 4
_cell_length_a 17.3697(6)
_cell_length_b 9.7250(2)
_cell_length_c 22.3104(6)
_cell_measurement_reflns_used 15428
_cell_measurement_temperature 100(2)
_cell_measurement_theta_max 29.2439
_cell_measurement_theta_min 2.3491
_cell_volume 3751.62(18)
_computing_cell_refinement
;
CrysAlisPro, Oxford Diffraction Ltd.,
Version 1.171.33.41 (release 06-05-2009 CrysAlis171 .NET)
(compiled May 6 2009,17:20:42)
;
_computing_data_collection
;
CrysAlisPro, Oxford Diffraction Ltd.,
Version 1.171.33.41 (release 06-05-2009 CrysAlis171 .NET)
(compiled May 6 2009,17:20:42)
;
_computing_data_reduction
;
CrysAlisPro, Oxford Diffraction Ltd.,
Version 1.171.33.41 (release 06-05-2009 CrysAlis171 .NET)
(compiled May 6 2009,17:20:42)
;
_computing_molecular_graphics 'BRUKER XP'
_computing_publication_material SHELXL-97
_computing_structure_refinement 'SHELXL-97 (Sheldrick, 1997)'
_computing_structure_solution 'SHELXS-97 (Sheldrick, 1990)'
_diffrn_ambient_temperature 100(2)
_diffrn_detector_area_resol_mean 16.1419
_diffrn_measured_fraction_theta_full 0.998
_diffrn_measured_fraction_theta_max 0.998
_diffrn_measurement_device_type 'Xcalibur, Eos'
_diffrn_measurement_method '\w scans'
_diffrn_radiation_monochromator graphite
_diffrn_radiation_source 'Enhance (Mo) X-ray Source'
_diffrn_radiation_type 'Mo K\a'
_diffrn_radiation_wavelength 0.71073
_diffrn_reflns_av_R_equivalents 0.0637
_diffrn_reflns_av_sigmaI/netI 0.0602
_diffrn_reflns_limit_h_max 22
_diffrn_reflns_limit_h_min -22
_diffrn_reflns_limit_k_max 12
_diffrn_reflns_limit_k_min -12
_diffrn_reflns_limit_l_max 28
_diffrn_reflns_limit_l_min -29
_diffrn_reflns_number 64425
_diffrn_reflns_theta_full 27.88
_diffrn_reflns_theta_max 27.88
_diffrn_reflns_theta_min 2.36
_exptl_absorpt_coefficient_mu 1.120
_exptl_absorpt_correction_T_max 1.00000
_exptl_absorpt_correction_T_min 0.98008
_exptl_absorpt_correction_type multi-scan
_exptl_absorpt_process_details
;
CrysAlisPro, Oxford Diffraction Ltd.,
Version 1.171.33.41 (release 06-05-2009 CrysAlis171 .NET)
(compiled May 6 2009,17:20:42)
;
_exptl_crystal_colour red
_exptl_crystal_density_diffrn 1.563
_exptl_crystal_density_method 'not measured'
_exptl_crystal_description prism
_exptl_crystal_F_000 1808
_exptl_crystal_size_max 0.12
_exptl_crystal_size_mid 0.08
_exptl_crystal_size_min 0.07
_refine_diff_density_max 0.609
_refine_diff_density_min -0.416
_refine_diff_density_rms 0.070
_refine_ls_extinction_method none
_refine_ls_goodness_of_fit_ref 0.785
_refine_ls_hydrogen_treatment 'methyls rigid and other riding'
_refine_ls_matrix_type full
_refine_ls_number_parameters 211
_refine_ls_number_reflns 4458
_refine_ls_number_restraints 0
_refine_ls_restrained_S_all 0.785
_refine_ls_R_factor_all 0.0479
_refine_ls_R_factor_gt 0.0227
_refine_ls_shift/su_max 0.002
_refine_ls_shift/su_mean 0.000
_refine_ls_structure_factor_coef Fsqd
_refine_ls_weighting_details 'calc w=1/[\s^2^(Fo^2^)+(0.0191P)^2^+0.0000P] where P=(Fo^2^+2Fc^2^)/3'
_refine_ls_weighting_scheme calc
_refine_ls_wR_factor_gt 0.0411
_refine_ls_wR_factor_ref 0.0429
_reflns_number_gt 2813
_reflns_number_total 4458
_reflns_threshold_expression >2sigma(I)
_cod_data_source_file c1dt10606f.txt
_cod_data_source_block pet10
_cod_original_sg_symbol_H-M 'C 2/c'
_cod_database_code 7016695

loop_
_symmetry_equiv_pos_as_xyz
'x, y, z'
'-x, y, -z+1/2'
'x+1/2, y+1/2, z'
'-x+1/2, y+1/2, -z+1/2'
'-x, -y, -z'
'x, -y, z-1/2'
'-x+1/2, -y+1/2, -z'
'x+1/2, -y+1/2, z-1/2'

loop_
_atom_site_label
_atom_site_type_symbol
_atom_site_fract_x
_atom_site_fract_y
_atom_site_fract_z
_atom_site_U_iso_or_equiv
_atom_site_adp_type
_atom_site_occupancy
_atom_site_symmetry_multiplicity
_atom_site_calc_flag
_atom_site_refinement_flags
Ru Ru 0.011321(9) 0.49939(2) 0.347200(7) 0.01153(5) Uani 1 1 d .
Cl1 Cl -0.12579(3) 0.49039(7) 0.316437(19) 0.01563(11) Uani 1 1 d .
Cl2 Cl -0.00618(3) 0.29765(6) 0.40751(2) 0.01715(13) Uani 1 1 d .
N N 0.08311(10) 0.26795(17) 0.27964(7) 0.0125(4) Uani 1 1 d .
C1 C 0.02801(12) 0.3597(2) 0.27798(8) 0.0108(5) Uani 1 1 d .
C2 C 0.09804(13) 0.1743(2) 0.22959(9) 0.0177(5) Uani 1 1 d .
H2A H 0.1454 0.2045 0.2120 0.021 Uiso 1 1 calc R
H2B H 0.0544 0.1802 0.1977 0.021 Uiso 1 1 calc R
C3 C 0.10787(12) 0.0257(2) 0.25022(9) 0.0198(6) Uani 1 1 d .
H3A H 0.1222 -0.0311 0.2162 0.024 Uiso 1 1 calc R
H3B H 0.0579 -0.0088 0.2622 0.024 Uiso 1 1 calc R
C4 C 0.16954(12) 0.0100(3) 0.30301(9) 0.0209(5) Uani 1 1 d .
H4A H 0.1703 -0.0860 0.3179 0.025 Uiso 1 1 calc R
H4B H 0.2211 0.0314 0.2899 0.025 Uiso 1 1 calc R
C5 C 0.15164(13) 0.1072(2) 0.35282(9) 0.0206(5) Uani 1 1 d .
H5A H 0.1934 0.1018 0.3862 0.025 Uiso 1 1 calc R
H5B H 0.1027 0.0790 0.3687 0.025 Uiso 1 1 calc R
C6 C 0.14434(12) 0.2541(2) 0.33017(9) 0.0165(5) Uani 1 1 d .
H6A H 0.1322 0.3150 0.3636 0.020 Uiso 1 1 calc R
H6B H 0.1944 0.2840 0.3167 0.020 Uiso 1 1 calc R
C7 C -0.01318(13) 0.7065(2) 0.38964(9) 0.0131(5) Uani 1 1 d .
C8 C 0.01091(12) 0.7192(2) 0.32995(9) 0.0149(5) Uani 1 1 d .
H8 H -0.0217 0.7659 0.3000 0.018 Uiso 1 1 calc R
C9 C 0.08102(12) 0.6646(2) 0.31489(9) 0.0161(5) Uani 1 1 d .
H9 H 0.0952 0.6751 0.2750 0.019 Uiso 1 1 calc R
C10 C 0.13134(13) 0.5937(2) 0.35815(9) 0.0159(5) Uani 1 1 d .
C11 C 0.10406(13) 0.5707(2) 0.41464(9) 0.0158(5) Uani 1 1 d .
H11 H 0.1335 0.5141 0.4430 0.019 Uiso 1 1 calc R
C12 C 0.03360(13) 0.6296(2) 0.43080(9) 0.0148(5) Uani 1 1 d .
H12 H 0.0186 0.6158 0.4702 0.018 Uiso 1 1 calc R
C13 C -0.08795(13) 0.7737(2) 0.40320(9) 0.0187(5) Uani 1 1 d .
H13 H -0.1232 0.7757 0.3651 0.022 Uiso 1 1 calc R
C14 C -0.12951(13) 0.6985(3) 0.45030(9) 0.0245(6) Uani 1 1 d .
H14A H -0.1383 0.6027 0.4378 0.029 Uiso 1 1 calc R
H14B H -0.1793 0.7432 0.4545 0.029 Uiso 1 1 calc R
H14C H -0.0977 0.7009 0.4890 0.029 Uiso 1 1 calc R
C15 C -0.07011(14) 0.9221(2) 0.42190(11) 0.0304(6) Uani 1 1 d .
H15A H -0.0375 0.9231 0.4603 0.036 Uiso 1 1 calc R
H15B H -0.1185 0.9710 0.4265 0.036 Uiso 1 1 calc R
H15C H -0.0428 0.9676 0.3909 0.036 Uiso 1 1 calc R
C16 C 0.21135(12) 0.5553(2) 0.34455(10) 0.0204(5) Uani 1 1 d .
H16A H 0.2097 0.5195 0.3034 0.025 Uiso 1 1 calc R
H16B H 0.2320 0.4845 0.3730 0.025 Uiso 1 1 calc R
H16C H 0.2447 0.6366 0.3484 0.025 Uiso 1 1 calc R
C17 C 0.20008(14) 0.8533(2) 0.47906(10) 0.0249(6) Uani 1 1 d .
H17 H 0.1655 0.9244 0.4648 0.030 Uiso 1 1 calc R
C18 C 0.18325(13) 0.7717(2) 0.52676(10) 0.0242(6) Uani 1 1 d .
H18 H 0.1369 0.7869 0.5453 0.029 Uiso 1 1 calc R
C19 C 0.23275(14) 0.6690(2) 0.54763(9) 0.0226(6) Uani 1 1 d .
H19 H 0.2207 0.6132 0.5805 0.027 Uiso 1 1 calc R

loop_
_atom_site_aniso_label
_atom_site_aniso_U_11
_atom_site_aniso_U_22
_atom_site_aniso_U_33
_atom_site_aniso_U_23
_atom_site_aniso_U_13
_atom_site_aniso_U_12
Ru 0.01307(8) 0.01545(8) 0.00598(7) -0.00021(10) 0.00040(5) -0.00110(11)
Cl1 0.0119(2) 0.0224(3) 0.0126(2) -0.0022(3) 0.00081(17) 0.0004(3)
Cl2 0.0218(3) 0.0211(3) 0.0086(3) 0.0027(3) 0.0018(2) -0.0035(3)
N 0.0142(10) 0.0152(10) 0.0077(9) 0.0010(7) -0.0012(7) -0.0012(8)
C1 0.0094(12) 0.0152(12) 0.0081(11) 0.0031(9) 0.0020(8) -0.0036(9)
C2 0.0187(13) 0.0238(13) 0.0109(11) -0.0033(10) 0.0034(9) 0.0049(11)
C3 0.0147(11) 0.0221(17) 0.0221(12) -0.0054(10) -0.0005(9) 0.0029(10)
C4 0.0149(11) 0.0174(12) 0.0294(12) 0.0064(13) -0.0026(8) 0.0038(13)
C5 0.0214(14) 0.0221(14) 0.0171(12) 0.0053(10) -0.0051(10) 0.0024(11)
C6 0.0120(12) 0.0222(13) 0.0145(11) -0.0006(9) -0.0034(9) -0.0006(10)
C7 0.0147(13) 0.0090(12) 0.0157(12) -0.0051(9) 0.0008(10) -0.0040(10)
C8 0.0231(13) 0.0105(12) 0.0106(11) -0.0009(9) -0.0015(10) -0.0013(10)
C9 0.0214(13) 0.0165(13) 0.0105(11) -0.0013(9) 0.0024(9) -0.0072(10)
C10 0.0172(12) 0.0169(13) 0.0132(11) -0.0046(9) -0.0005(9) -0.0053(10)
C11 0.0191(13) 0.0175(12) 0.0095(11) -0.0027(9) -0.0049(9) -0.0025(10)
C12 0.0225(13) 0.0138(12) 0.0078(10) -0.0036(9) 0.0008(9) -0.0048(10)
C13 0.0210(13) 0.0211(13) 0.0138(11) -0.0032(10) 0.0009(9) 0.0019(11)
C14 0.0215(14) 0.0362(15) 0.0161(12) -0.0054(11) 0.0042(10) 0.0014(12)
C15 0.0305(16) 0.0245(15) 0.0360(15) -0.0111(12) 0.0021(12) 0.0048(12)
C16 0.0184(13) 0.0238(13) 0.0195(12) -0.0051(10) 0.0037(10) -0.0062(10)
C17 0.0280(15) 0.0198(14) 0.0256(13) -0.0033(11) -0.0040(11) 0.0016(11)
C18 0.0201(14) 0.0284(15) 0.0253(13) -0.0115(11) 0.0079(11) -0.0067(12)
C19 0.0351(16) 0.0207(14) 0.0122(11) -0.0001(10) 0.0030(10) -0.0103(12)

loop_
_atom_type_symbol
_atom_type_description
_atom_type_scat_dispersion_real
_atom_type_scat_dispersion_imag
_atom_type_scat_source
C C 0.0033 0.0016 'International Tables Vol C Tables 4.2.6.8 and 6.1.1.4'
H H 0.0000 0.0000 'International Tables Vol C Tables 4.2.6.8 and 6.1.1.4'
N N 0.0061 0.0033 'International Tables Vol C Tables 4.2.6.8 and 6.1.1.4'
Cl Cl 0.1484 0.1585 'International Tables Vol C Tables 4.2.6.8 and 6.1.1.4'
Ru Ru -1.2594 0.8363 'International Tables Vol C Tables 4.2.6.8 and 6.1.1.4'

loop_
_geom_angle_atom_site_label_1
_geom_angle_atom_site_label_2
_geom_angle_atom_site_label_3
_geom_angle
_geom_angle_site_symmetry_1
_geom_angle_site_symmetry_3
C1 Ru C8 120.35(7) . .
C1 Ru C9 96.55(8) . .
C8 Ru C9 37.53(8) . .
C1 Ru C11 124.20(8) . .
C8 Ru C11 78.55(8) . .
C9 Ru C11 66.48(8) . .
C1 Ru C12 161.24(8) . .
C8 Ru C12 65.91(7) . .
C9 Ru C12 78.61(8) . .
C11 Ru C12 37.28(8) . .
C1 Ru C10 98.70(8) . .
C8 Ru C10 66.96(8) . .
C9 Ru C10 37.12(7) . .
C11 Ru C10 36.56(7) . .
C12 Ru C10 66.47(8) . .
C1 Ru C7 157.08(8) . .
C8 Ru C7 37.58(7) . .
C9 Ru C7 67.50(8) . .
C11 Ru C7 65.98(8) . .
C12 Ru C7 35.55(7) . .
C10 Ru C7 78.71(8) . .
C1 Ru Cl2 85.27(5) . .
C8 Ru Cl2 154.16(5) . .
C9 Ru Cl2 152.66(6) . .
C11 Ru Cl2 89.88(6) . .
C12 Ru Cl2 90.92(6) . .
C10 Ru Cl2 115.57(6) . .
C7 Ru Cl2 116.59(6) . .
C1 Ru Cl1 88.22(6) . .
C8 Ru Cl1 89.93(6) . .
C9 Ru Cl1 119.81(6) . .
C11 Ru Cl1 147.14(6) . .
C12 Ru Cl1 109.99(6) . .
C10 Ru Cl1 156.29(6) . .
C7 Ru Cl1 86.11(6) . .
Cl2 Ru Cl1 87.48(2) . .
C1 N C6 123.71(17) . .
C1 N C2 125.33(17) . .
C6 N C2 110.68(17) . .
N C1 C1 115.88(16) . 2
N C1 Ru 125.01(14) . .
C1 C1 Ru 119.09(13) 2 .
N C2 C3 112.21(17) . .
C2 C3 C4 112.35(19) . .
C5 C4 C3 109.06(18) . .
C4 C5 C6 111.11(18) . .
N C6 C5 111.76(17) . .
C12 C7 C8 117.1(2) . .
C12 C7 C13 124.20(19) . .
C8 C7 C13 118.67(19) . .
C12 C7 Ru 71.20(12) . .
C8 C7 Ru 67.01(12) . .
C13 C7 Ru 131.52(15) . .
C9 C8 C7 121.77(19) . .
C9 C8 Ru 71.38(12) . .
C7 C8 Ru 75.41(12) . .
C8 C9 C10 121.04(19) . .
C8 C9 Ru 71.09(12) . .
C10 C9 Ru 75.05(12) . .
C11 C10 C9 116.7(2) . .
C11 C10 C16 122.7(2) . .
C9 C10 C16 120.49(19) . .
C11 C10 Ru 69.37(12) . .
C9 C10 Ru 67.83(12) . .
C16 C10 Ru 137.54(15) . .
C10 C11 C12 122.2(2) . .
C10 C11 Ru 74.07(12) . .
C12 C11 Ru 73.19(12) . .
C7 C12 C11 120.8(2) . .
C7 C12 Ru 73.25(12) . .
C11 C12 Ru 69.53(11) . .
C7 C13 C14 113.87(19) . .
C7 C13 C15 107.95(19) . .
C14 C13 C15 111.36(19) . .
C19 C17 C18 119.5(2) 7_566 .
C19 C18 C17 120.6(2) . .
C18 C19 C17 119.9(2) . 7_566

loop_
_geom_bond_atom_site_label_1
_geom_bond_atom_site_label_2
_geom_bond_distance
_geom_bond_site_symmetry_2
Ru C1 2.097(2) .
Ru C8 2.172(2) .
Ru C9 2.175(2) .
Ru C11 2.209(2) .
Ru C12 2.257(2) .
Ru C10 2.270(2) .
Ru C7 2.283(2) .
Ru Cl2 2.4144(6) .
Ru Cl1 2.4166(5) .
N C1 1.307(2) .
N C6 1.481(2) .
N C2 1.483(2) .
C1 C1 1.508(4) 2
C2 C3 1.521(3) .
C3 C4 1.523(3) .
C4 C5 1.514(3) .
C5 C6 1.517(3) .
C7 C12 1.386(3) .
C7 C8 1.439(3) .
C7 C13 1.510(3) .
C8 C9 1.398(3) .
C9 C10 1.418(3) .
C10 C11 1.406(3) .
C10 C16 1.498(3) .
C11 C12 1.428(3) .
C13 C14 1.518(3) .
C13 C15 1.526(3) .
C17 C19 1.377(3) 7_566
C17 C18 1.381(3) .
C18 C19 1.371(3) .
C19 C17 1.377(3) 7_566

loop_
_geom_torsion_atom_site_label_1
_geom_torsion_atom_site_label_2
_geom_torsion_atom_site_label_3
_geom_torsion_atom_site_label_4
_geom_torsion
_geom_torsion_site_symmetry_1
_geom_torsion_site_symmetry_4
C6 N C1 C1 178.70(18) . 2
C2 N C1 C1 5.4(3) . 2
C6 N C1 Ru -3.0(3) . .
C2 N C1 Ru -176.27(15) . .
C8 Ru C1 N 122.28(17) . .
C9 Ru C1 N 91.35(18) . .
C11 Ru C1 N 25.4(2) . .
C12 Ru C1 N 17.6(3) . .
C10 Ru C1 N 53.95(18) . .
C7 Ru C1 N 135.50(19) . .
Cl2 Ru C1 N -61.23(17) . .
Cl1 Ru C1 N -148.84(17) . .
C8 Ru C1 C1 -59.45(18) . 2
C9 Ru C1 C1 -90.38(16) . 2
C11 Ru C1 C1 -156.33(15) . 2
C12 Ru C1 C1 -164.1(2) . 2
C10 Ru C1 C1 -127.78(16) . 2
C7 Ru C1 C1 -46.2(3) . 2
Cl2 Ru C1 C1 117.04(15) . 2
Cl1 Ru C1 C1 29.43(15) . 2
C1 N C2 C3 -131.4(2) . .
C6 N C2 C3 54.6(2) . .
N C2 C3 C4 -53.9(2) . .
C2 C3 C4 C5 53.5(2) . .
C3 C4 C5 C6 -55.4(2) . .
C1 N C6 C5 128.9(2) . .
C2 N C6 C5 -57.0(2) . .
C4 C5 C6 N 58.5(2) . .
C1 Ru C7 C12 -150.74(18) . .
C8 Ru C7 C12 -131.85(19) . .
C9 Ru C7 C12 -102.23(14) . .
C11 Ru C7 C12 -28.99(13) . .
C10 Ru C7 C12 -65.11(13) . .
Cl2 Ru C7 C12 47.98(14) . .
Cl1 Ru C7 C12 133.20(13) . .
C1 Ru C7 C8 -18.9(3) . .
C9 Ru C7 C8 29.62(12) . .
C11 Ru C7 C8 102.87(13) . .
C12 Ru C7 C8 131.85(19) . .
C10 Ru C7 C8 66.74(12) . .
Cl2 Ru C7 C8 179.83(10) . .
Cl1 Ru C7 C8 -94.95(12) . .
C1 Ru C7 C13 89.8(3) . .
C8 Ru C7 C13 108.7(2) . .
C9 Ru C7 C13 138.3(2) . .
C11 Ru C7 C13 -148.4(2) . .
C12 Ru C7 C13 -119.4(3) . .
C10 Ru C7 C13 175.4(2) . .
Cl2 Ru C7 C13 -71.5(2) . .
Cl1 Ru C7 C13 13.75(19) . .
C12 C7 C8 C9 -4.3(3) . .
C13 C7 C8 C9 177.3(2) . .
Ru C7 C8 C9 -56.68(18) . .
C12 C7 C8 Ru 52.39(18) . .
C13 C7 C8 Ru -126.06(19) . .
C1 Ru C8 C9 -56.96(14) . .
C11 Ru C8 C9 66.13(12) . .
C12 Ru C8 C9 103.12(14) . .
C10 Ru C8 C9 29.69(11) . .
C7 Ru C8 C9 131.44(18) . .
Cl2 Ru C8 C9 131.09(13) . .
Cl1 Ru C8 C9 -144.85(11) . .
C1 Ru C8 C7 171.60(12) . .
C9 Ru C8 C7 -131.44(18) . .
C11 Ru C8 C7 -65.31(12) . .
C12 Ru C8 C7 -28.32(12) . .
C10 Ru C8 C7 -101.75(13) . .
Cl2 Ru C8 C7 -0.3(2) . .
Cl1 Ru C8 C7 83.71(12) . .
C7 C8 C9 C10 0.2(3) . .
Ru C8 C9 C10 -58.37(19) . .
C7 C8 C9 Ru 58.58(18) . .
C1 Ru C9 C8 133.27(12) . .
C11 Ru C9 C8 -102.19(13) . .
C12 Ru C9 C8 -65.09(12) . .
C10 Ru C9 C8 -130.96(18) . .
C7 Ru C9 C8 -29.66(12) . .
Cl2 Ru C9 C8 -134.35(12) . .
Cl1 Ru C9 C8 41.57(13) . .
C1 Ru C9 C10 -95.77(13) . .
C8 Ru C9 C10 130.96(18) . .
C11 Ru C9 C10 28.77(12) . .
C12 Ru C9 C10 65.88(13) . .
C7 Ru C9 C10 101.30(13) . .
Cl2 Ru C9 C10 -3.4(2) . .
Cl1 Ru C9 C10 172.53(10) . .
C8 C9 C10 C11 5.6(3) . .
Ru C9 C10 C11 -50.90(17) . .
C8 C9 C10 C16 -170.3(2) . .
Ru C9 C10 C16 133.20(19) . .
C8 C9 C10 Ru 56.49(18) . .
C1 Ru C10 C11 -138.43(13) . .
C8 Ru C10 C11 102.20(14) . .
C9 Ru C10 C11 132.19(19) . .
C12 Ru C10 C11 29.58(13) . .
C7 Ru C10 C11 64.69(13) . .
Cl2 Ru C10 C11 -49.53(14) . .
Cl1 Ru C10 C11 115.90(15) . .
C1 Ru C10 C9 89.37(13) . .
C8 Ru C10 C9 -29.99(12) . .
C11 Ru C10 C9 -132.19(19) . .
C12 Ru C10 C9 -102.62(14) . .
C7 Ru C10 C9 -67.50(13) . .
Cl2 Ru C10 C9 178.27(10) . .
Cl1 Ru C10 C9 -16.3(2) . .
C1 Ru C10 C16 -22.1(2) . .
C8 Ru C10 C16 -141.5(2) . .
C9 Ru C10 C16 -111.5(3) . .
C11 Ru C10 C16 116.3(3) . .
C12 Ru C10 C16 145.9(2) . .
C7 Ru C10 C16 -179.0(2) . .
Cl2 Ru C10 C16 66.8(2) . .
Cl1 Ru C10 C16 -127.8(2) . .
C9 C10 C11 C12 -7.5(3) . .
C16 C10 C11 C12 168.3(2) . .
Ru C10 C11 C12 -57.67(18) . .
C9 C10 C11 Ru 50.17(17) . .
C16 C10 C11 Ru -134.0(2) . .
C1 Ru C11 C10 52.46(16) . .
C8 Ru C11 C10 -66.60(13) . .
C9 Ru C11 C10 -29.19(13) . .
C12 Ru C11 C10 -131.66(19) . .
C7 Ru C11 C10 -103.94(14) . .
Cl2 Ru C11 C10 136.66(13) . .
Cl1 Ru C11 C10 -138.18(11) . .
C1 Ru C11 C12 -175.88(12) . .
C8 Ru C11 C12 65.07(13) . .
C9 Ru C11 C12 102.48(14) . .
C10 Ru C11 C12 131.66(19) . .
C7 Ru C11 C12 27.72(12) . .
Cl2 Ru C11 C12 -91.68(12) . .
Cl1 Ru C11 C12 -6.52(19) . .
C8 C7 C12 C11 2.4(3) . .
C13 C7 C12 C11 -179.2(2) . .
Ru C7 C12 C11 52.82(18) . .
C8 C7 C12 Ru -50.38(17) . .
C13 C7 C12 Ru 128.0(2) . .
C10 C11 C12 C7 3.5(3) . .
Ru C11 C12 C7 -54.53(19) . .
C10 C11 C12 Ru 58.08(18) . .
C1 Ru C12 C7 143.7(2) . .
C8 Ru C12 C7 29.84(13) . .
C9 Ru C12 C7 67.08(14) . .
C11 Ru C12 C7 133.05(19) . .
C10 Ru C12 C7 104.01(14) . .
Cl2 Ru C12 C7 -138.36(12) . .
Cl1 Ru C12 C7 -50.71(13) . .
C1 Ru C12 C11 10.7(3) . .
C8 Ru C12 C11 -103.21(14) . .
C9 Ru C12 C11 -65.96(13) . .
C10 Ru C12 C11 -29.04(12) . .
C7 Ru C12 C11 -133.05(19) . .
Cl2 Ru C12 C11 88.59(12) . .
Cl1 Ru C12 C11 176.24(11) . .
C12 C7 C13 C14 -29.4(3) . .
C8 C7 C13 C14 148.9(2) . .
Ru C7 C13 C14 65.2(3) . .
C12 C7 C13 C15 94.8(3) . .
C8 C7 C13 C15 -86.9(2) . .
Ru C7 C13 C15 -170.57(16) . .
C19 C17 C18 C19 0.0(4) 7_566 .
C17 C18 C19 C17 0.0(4) . 7_566
